data_7027163
loop_
_publ_author_name
'Hollatz, Christian'
'Schier, Annette'
'Riede, J\"urgen'
'Schmidbaur, Hubert'

_publ_section_title
;
 Self-assembly of triatomic gold units as supporting frames for a large
 gold diphenylphosphinite cage molecule&#x2020;
;
_journal_issue 2
_journal_name_full 'Journal of the Chemical Society, Dalton Transactions'
_journal_page_first 111
_journal_paper_doi 10.1039/a808570f
_journal_year 1999
_chemical_formula_sum 'C12 H11 Au Cl O P'
_chemical_formula_weight 434.59
_chemical_name_systematic
; 
 ? 
;
_space_group_IT_number 2
_symmetry_cell_setting triclinic
_symmetry_space_group_name_Hall '-P 1'
_symmetry_space_group_name_H-M 'P -1'
_atom_sites_solution_hydrogens 'geom (C-H), difmap (O-H)'
_atom_sites_solution_primary direct
_atom_sites_solution_secondary difmap
_audit_creation_method SHELXL
_cell_angle_alpha 101.18(1)
_cell_angle_beta 98.49(2)
_cell_angle_gamma 98.00(2)
_cell_formula_units_Z 4
_cell_length_a 10.357(2)
_cell_length_b 10.806(2)
_cell_length_c 11.689(2)
_cell_measurement_reflns_used 25
_cell_measurement_temperature 195(2)
_cell_volume 1250.2(4)
_computing_cell_refinement 'Enraf Nonius CAD4'
_computing_data_collection 'Enraf Nonius CAD4'
_computing_data_reduction CADSHEL
_computing_molecular_graphics Siemens-XTL-PLUS
_computing_publication_material 'SHELXL-93 (Sheldrick, 1993)'
_computing_structure_refinement 'SHELXL-93 (Sheldrick, 1993)'
_computing_structure_solution 'SHELXS-86 (Sheldrick, 1990)'
_diffrn_ambient_temperature 195(2)
_diffrn_measurement_device 'Enraf Nonius CAD4'
_diffrn_measurement_method omega-theta-scans
_diffrn_radiation_monochromator graphite
_diffrn_radiation_source 'fine-focus sealed tube'
_diffrn_radiation_type MoK\a
_diffrn_radiation_wavelength 0.71073
_diffrn_reflns_av_R_equivalents 0.0058
_diffrn_reflns_av_sigmaI/netI 0.0193
_diffrn_reflns_limit_h_max 13
_diffrn_reflns_limit_h_min -13
_diffrn_reflns_limit_k_max 13
_diffrn_reflns_limit_k_min 0
_diffrn_reflns_limit_l_max 14
_diffrn_reflns_limit_l_min -14
_diffrn_reflns_number 5436
_diffrn_reflns_theta_max 26.97
_diffrn_reflns_theta_min 3.04
_diffrn_standards_interval_time '3600 s'
_diffrn_standards_number 3
_exptl_absorpt_coefficient_mu 12.083
_exptl_absorpt_correction_type DIFABS
_exptl_crystal_colour colorless
_exptl_crystal_density_diffrn 2.309
_exptl_crystal_F_000 808
_exptl_crystal_size_max 0.45
_exptl_crystal_size_mid 0.35
_exptl_crystal_size_min 0.30
_refine_diff_density_max 4.400
_refine_diff_density_min -1.772
_refine_diff_density_rms 0.205
_refine_ls_extinction_method none
_refine_ls_goodness_of_fit_all 1.039
_refine_ls_goodness_of_fit_obs 1.066
_refine_ls_hydrogen_treatment riding
_refine_ls_matrix_type full
_refine_ls_number_parameters 289
_refine_ls_number_reflns 5166
_refine_ls_number_restraints 0
_refine_ls_restrained_S_all 1.130
_refine_ls_restrained_S_obs 1.066
_refine_ls_R_factor_all 0.0477
_refine_ls_R_factor_obs 0.0361
_refine_ls_shift/esd_max -0.001
_refine_ls_shift/esd_mean 0.000
_refine_ls_structure_factor_coef Fsqd
_refine_ls_weighting_details 'w=1/[\s^2^(Fo^2^)+(0.0543P)^2^+10.9244P] where P=(Fo^2^+2Fc^2^)/3'
_refine_ls_weighting_scheme calc
_refine_ls_wR_factor_all 0.1053
_refine_ls_wR_factor_obs 0.0918
_reflns_number_observed 4681
_reflns_number_total 5435
_reflns_observed_criterion >2sigma(I)
_cod_data_source_file 808570Fsup1.cif
_cod_data_source_block h14
_cod_depositor_comments
;
The following automatic conversions were performed:

'_refine_ls_weighting_scheme' value 'calc
w=1/[\s^2^(Fo^2^)+(0.0543P)^2^+10.9244P] where P=(Fo^2^+2Fc^2^)/3'
was changed to 'calc'. New tag '_refine_ls_weighting_details' was
created. The value of the new tag was set to
'w=1/[\s^2^(Fo^2^)+(0.0543P)^2^+10.9244P] where P=(Fo^2^+2Fc^2^)/3'.

Automatic conversion script
Id: cif_fix_values 3143 2015-03-26 13:38:13Z robertas 
;
_cod_original_sg_symbol_H-M P(-1)
_cod_database_code 7027163

loop_
_symmetry_equiv_pos_as_xyz
'x, y, z'
'-x, -y, -z'

loop_
_atom_site_aniso_label
_atom_site_aniso_U_11
_atom_site_aniso_U_22
_atom_site_aniso_U_33
_atom_site_aniso_U_23
_atom_site_aniso_U_13
_atom_site_aniso_U_12
Au1 0.02564(15) 0.02577(15) 0.02528(15) 0.00565(11) -0.00166(10) 0.00304(11)
Au2 0.02574(15) 0.0263(2) 0.0288(2) 0.00580(11) 0.01028(11) 0.00525(11)
Cl1 0.0340(9) 0.0383(10) 0.0317(9) 0.0147(8) -0.0093(7) -0.0033(8)
Cl2 0.0293(9) 0.0282(8) 0.0339(9) 0.0011(7) 0.0082(7) 0.0082(7)
P1 0.0256(9) 0.0233(9) 0.0244(9) 0.0041(7) -0.0002(7) 0.0049(7)
P2 0.0268(9) 0.0247(9) 0.0264(9) 0.0046(7) 0.0101(7) 0.0040(7)
O1 0.040(3) 0.029(3) 0.039(3) 0.004(2) -0.004(2) 0.016(2)
O2 0.033(3) 0.040(3) 0.038(3) 0.017(2) 0.014(2) 0.013(2)
C111 0.025(3) 0.027(3) 0.018(3) 0.001(3) 0.001(3) 0.003(3)
C112 0.025(3) 0.026(3) 0.028(4) 0.003(3) 0.000(3) 0.007(3)
C113 0.039(4) 0.028(4) 0.024(4) 0.005(3) -0.002(3) 0.005(3)
C114 0.037(4) 0.036(4) 0.025(4) 0.005(3) 0.010(3) 0.002(3)
C115 0.023(4) 0.043(4) 0.034(4) 0.009(3) 0.003(3) 0.001(3)
C116 0.026(4) 0.041(4) 0.031(4) 0.013(3) -0.002(3) 0.007(3)
C121 0.025(3) 0.031(4) 0.029(4) 0.012(3) 0.002(3) 0.009(3)
C122 0.028(4) 0.033(4) 0.040(4) 0.008(3) 0.005(3) 0.005(3)
C123 0.047(5) 0.051(5) 0.031(4) 0.005(4) 0.003(4) 0.024(4)
C124 0.042(5) 0.064(6) 0.035(4) 0.020(4) 0.019(4) 0.028(4)
C125 0.041(5) 0.060(6) 0.050(5) 0.031(5) 0.019(4) 0.018(4)
C126 0.033(4) 0.030(4) 0.049(5) 0.016(4) 0.008(4) 0.003(3)
C211 0.029(4) 0.027(4) 0.027(4) 0.002(3) 0.008(3) -0.004(3)
C212 0.045(5) 0.032(4) 0.045(5) 0.007(4) 0.019(4) 0.012(4)
C213 0.070(7) 0.042(5) 0.057(6) 0.011(4) 0.042(5) 0.018(5)
C214 0.067(6) 0.045(5) 0.038(5) 0.000(4) 0.026(5) 0.001(5)
C215 0.054(6) 0.062(6) 0.029(4) 0.011(4) 0.008(4) 0.005(5)
C216 0.038(4) 0.051(5) 0.032(4) 0.009(4) 0.008(3) 0.013(4)
C221 0.032(4) 0.026(4) 0.027(4) 0.007(3) 0.014(3) -0.003(3)
C222 0.038(4) 0.035(4) 0.033(4) 0.003(3) 0.012(3) 0.001(3)
C223 0.063(6) 0.037(5) 0.037(5) 0.003(4) 0.017(4) 0.015(4)
C224 0.056(5) 0.032(4) 0.032(4) -0.003(3) 0.020(4) -0.009(4)
C225 0.043(5) 0.049(5) 0.044(5) 0.009(4) 0.002(4) -0.012(4)
C226 0.040(5) 0.042(5) 0.042(5) 0.009(4) 0.008(4) 0.009(4)

loop_
_atom_site_label
_atom_site_type_symbol
_atom_site_fract_x
_atom_site_fract_y
_atom_site_fract_z
_atom_site_U_iso_or_equiv
_atom_site_thermal_displace_type
_atom_site_occupancy
_atom_site_calc_flag
_atom_site_refinement_flags
Au1 Au 0.06306(3) 0.82617(3) 0.66823(2) 0.02635(9) Uani 1 d .
Au2 Au 0.01539(3) 0.53273(3) 0.65543(2) 0.02635(9) Uani 1 d .
Cl1 Cl -0.1026(2) 0.8024(2) 0.5064(2) 0.0362(4) Uani 1 d .
Cl2 Cl 0.2406(2) 0.5316(2) 0.6822(2) 0.0307(4) Uani 1 d .
P1 P 0.2266(2) 0.8880(2) 0.8235(2) 0.0250(4) Uani 1 d .
P2 P -0.2025(2) 0.5116(2) 0.6484(2) 0.0256(4) Uani 1 d .
O1 O 0.3279(6) 0.7917(5) 0.8412(5) 0.0365(13) Uani 1 d .
H1 H 0.3143(6) 0.7081(5) 0.7855(5) 0.055 Uiso 1 d R
O2 O -0.2793(5) 0.6081(5) 0.5915(5) 0.0340(12) Uani 1 d .
H2 H -0.2270(5) 0.6582(5) 0.5559(5) 0.051 Uiso 1 d R
C111 C 0.3308(7) 1.0313(7) 0.8134(6) 0.0245(14) Uani 1 d .
C112 C 0.2781(7) 1.1185(7) 0.7539(6) 0.0268(14) Uani 1 d .
H112 H 0.1847(7) 1.1042(7) 0.7233(6) 0.040 Uiso 1 d R
C113 C 0.3572(8) 1.2230(7) 0.7378(7) 0.031(2) Uani 1 d .
H113 H 0.3199(8) 1.2819(7) 0.6961(7) 0.047 Uiso 1 d R
C114 C 0.4934(8) 1.2446(8) 0.7829(7) 0.033(2) Uani 1 d .
H114 H 0.5493(8) 1.3187(8) 0.7724(7) 0.049 Uiso 1 d R
C115 C 0.5474(8) 1.1603(8) 0.8419(7) 0.034(2) Uani 1 d .
H115 H 0.6409(8) 1.1755(8) 0.8724(7) 0.051 Uiso 1 d R
C116 C 0.4661(7) 1.0532(8) 0.8578(7) 0.033(2) Uani 1 d .
H116 H 0.5035(7) 0.9940(8) 0.8989(7) 0.049 Uiso 1 d R
C121 C 0.1715(7) 0.9181(7) 0.9633(7) 0.0274(15) Uani 1 d .
C122 C 0.2216(8) 1.0287(8) 1.0506(7) 0.034(2) Uani 1 d .
H122 H 0.2798(8) 1.0974(8) 1.0336(7) 0.051 Uiso 1 d R
C123 C 0.1861(9) 1.0383(9) 1.1639(8) 0.042(2) Uani 1 d .
H123 H 0.2216(9) 1.1138(9) 1.2246(8) 0.063 Uiso 1 d R
C124 C 0.1006(9) 0.9406(10) 1.1869(8) 0.043(2) Uani 1 d .
H124 H 0.0780(9) 0.9471(10) 1.2643(8) 0.064 Uiso 1 d R
C125 C 0.0482(9) 0.8331(10) 1.0987(9) 0.046(2) Uani 1 d .
H125 H -0.0126(9) 0.7661(10) 1.1152(9) 0.069 Uiso 1 d R
C126 C 0.0806(8) 0.8216(8) 0.9882(8) 0.037(2) Uani 1 d .
H126 H 0.0419(8) 0.7472(8) 0.9271(8) 0.055 Uiso 1 d R
C211 C -0.2440(7) 0.5346(7) 0.7954(7) 0.0286(15) Uani 1 d .
C212 C -0.3444(9) 0.6003(8) 0.8234(8) 0.039(2) Uani 1 d .
H212 H -0.3908(9) 0.6382(8) 0.7654(8) 0.059 Uiso 1 d R
C213 C -0.3784(11) 0.6110(9) 0.9357(10) 0.052(3) Uani 1 d .
H213 H -0.4474(11) 0.6573(9) 0.9561(10) 0.079 Uiso 1 d R
C214 C -0.3109(11) 0.5564(9) 1.0179(9) 0.050(2) Uani 1 d .
H214 H -0.3339(11) 0.5641(9) 1.0953(9) 0.076 Uiso 1 d R
C215 C -0.2126(10) 0.4921(10) 0.9904(8) 0.048(2) Uani 1 d .
H215 H -0.1683(10) 0.4523(10) 1.0480(8) 0.072 Uiso 1 d R
C216 C -0.1770(9) 0.4802(9) 0.8793(8) 0.040(2) Uani 1 d .
H216 H -0.1060(9) 0.4360(9) 0.8610(8) 0.059 Uiso 1 d R
C221 C -0.2866(7) 0.3535(7) 0.5730(7) 0.0281(15) Uani 1 d .
C222 C -0.2197(9) 0.2515(8) 0.5734(7) 0.036(2) Uani 1 d .
H222 H -0.1301(9) 0.2657(8) 0.6156(7) 0.054 Uiso 1 d R
C223 C -0.2825(10) 0.1279(9) 0.5136(8) 0.045(2) Uani 1 d .
H223 H -0.2359(10) 0.0571(9) 0.5146(8) 0.068 Uiso 1 d R
C224 C -0.4109(10) 0.1087(8) 0.4529(7) 0.042(2) Uani 1 d .
H224 H -0.4542(10) 0.0243(8) 0.4111(7) 0.062 Uiso 1 d R
C225 C -0.4770(10) 0.2100(10) 0.4525(9) 0.048(2) Uani 1 d .
H225 H -0.5656(10) 0.1962(10) 0.4083(9) 0.072 Uiso 1 d R
C226 C -0.4167(9) 0.3346(9) 0.5154(8) 0.041(2) Uani 1 d .
H226 H -0.4649(9) 0.4045(9) 0.5185(8) 0.061 Uiso 1 d R

loop_
_atom_type_symbol
_atom_type_description
_atom_type_scat_dispersion_real
_atom_type_scat_dispersion_imag
_atom_type_scat_source
C C 0.0033 0.0016 'International Tables Vol C Tables 4.2.6.8 and 6.1.1.4'
H H 0.0000 0.0000 'International Tables Vol C Tables 4.2.6.8 and 6.1.1.4'
O O 0.0106 0.0060 'International Tables Vol C Tables 4.2.6.8 and 6.1.1.4'
P P 0.1023 0.0942 'International Tables Vol C Tables 4.2.6.8 and 6.1.1.4'
Cl Cl 0.1484 0.1585 'International Tables Vol C Tables 4.2.6.8 and 6.1.1.4'
Au Au -2.0133 8.8022 'International Tables Vol C Tables 4.2.6.8 and 6.1.1.4'

loop_
_geom_angle_atom_site_label_1
_geom_angle_atom_site_label_2
_geom_angle_atom_site_label_3
_geom_angle
P1 Au1 Cl1 169.18(7)
P1 Au1 Au2 99.42(5)
Cl1 Au1 Au2 91.40(5)
P2 Au2 Cl2 170.85(7)
P2 Au2 Au1 96.01(5)
Cl2 Au2 Au1 91.07(5)
O1 P1 C111 103.6(3)
O1 P1 C121 103.1(3)
C111 P1 C121 107.8(3)
O1 P1 Au1 117.1(2)
C111 P1 Au1 110.5(2)
C121 P1 Au1 113.9(2)
O2 P2 C221 106.2(4)
O2 P2 C211 102.2(3)
C221 P2 C211 105.3(3)
O2 P2 Au2 118.3(2)
C221 P2 Au2 111.9(3)
C211 P2 Au2 111.6(3)
P1 O1 H1 119.7(2)
P2 O2 H2 112.3(2)
C116 C111 C112 119.1(7)
C116 C111 P1 120.6(6)
C112 C111 P1 120.2(5)
C113 C112 C111 121.1(7)
C113 C112 H112 119.3(4)
C111 C112 H112 119.6(4)
C112 C113 C114 119.5(7)
C112 C113 H113 120.3(4)
C114 C113 H113 120.2(5)
C115 C114 C113 120.5(7)
C115 C114 H114 119.8(5)
C113 C114 H114 119.7(5)
C114 C115 C116 119.8(7)
C114 C115 H115 120.1(5)
C116 C115 H115 120.1(4)
C111 C116 C115 120.0(7)
C111 C116 H116 119.9(4)
C115 C116 H116 120.1(4)
C122 C121 C126 118.9(7)
C122 C121 P1 122.7(6)
C126 C121 P1 118.3(6)
C121 C122 C123 119.4(8)
C121 C122 H122 119.9(5)
C123 C122 H122 120.7(5)
C124 C123 C122 120.4(8)
C124 C123 H123 120.0(5)
C122 C123 H123 119.6(5)
C123 C124 C125 119.8(8)
C123 C124 H124 120.0(5)
C125 C124 H124 120.2(5)
C126 C125 C124 121.0(9)
C126 C125 H125 119.8(6)
C124 C125 H125 119.2(5)
C125 C126 C121 120.5(9)
C125 C126 H126 120.1(6)
C121 C126 H126 119.4(5)
C212 C211 C216 119.8(7)
C212 C211 P2 121.2(6)
C216 C211 P2 119.0(6)
C211 C212 C213 119.8(9)
C211 C212 H212 119.9(5)
C213 C212 H212 120.3(6)
C214 C213 C212 119.6(9)
C214 C213 H213 120.1(6)
C212 C213 H213 120.3(6)
C215 C214 C213 120.5(9)
C215 C214 H214 119.9(6)
C213 C214 H214 119.6(6)
C214 C215 C216 120.9(9)
C214 C215 H215 119.4(6)
C216 C215 H215 119.7(6)
C215 C216 C211 119.4(8)
C215 C216 H216 120.4(6)
C211 C216 H216 120.2(5)
C222 C221 C226 120.6(7)
C222 C221 P2 119.2(6)
C226 C221 P2 120.2(6)
C221 C222 C223 120.2(8)
C221 C222 H222 119.7(5)
C223 C222 H222 120.1(6)
C224 C223 C222 119.6(9)
C224 C223 H223 120.4(5)
C222 C223 H223 119.9(6)
C225 C224 C223 120.1(8)
C225 C224 H224 119.9(5)
C223 C224 H224 120.0(5)
C224 C225 C226 121.0(9)
C224 C225 H225 119.6(5)
C226 C225 H225 119.4(6)
C221 C226 C225 118.5(8)
C221 C226 H226 120.7(5)
C225 C226 H226 120.8(6)

loop_
_geom_bond_atom_site_label_1
_geom_bond_atom_site_label_2
_geom_bond_distance
Au1 P1 2.218(2)
Au1 Cl1 2.306(2)
Au1 Au2 3.1112(7)
Au2 P2 2.224(2)
Au2 Cl2 2.309(2)
P1 O1 1.597(5)
P1 C111 1.794(7)
P1 C121 1.795(8)
P2 O2 1.582(6)
P2 C221 1.797(7)
P2 C211 1.811(8)
O1 H1 0.99
O2 H2 0.91
C111 C116 1.391(10)
C111 C112 1.398(10)
C112 C113 1.361(11)
C112 H112 0.96
C113 C114 1.402(11)
C113 H113 0.96
C114 C115 1.374(11)
C114 H114 0.96
C115 C116 1.393(11)
C115 H115 0.96
C116 H116 0.96
C121 C122 1.392(11)
C121 C126 1.408(11)
C122 C123 1.414(12)
C122 H122 0.96
C123 C124 1.376(14)
C123 H123 0.96
C124 C125 1.379(14)
C124 H124 0.96
C125 C126 1.369(13)
C125 H125 0.96
C126 H126 0.96
C211 C212 1.382(11)
C211 C216 1.387(11)
C212 C213 1.397(13)
C212 H212 0.96
C213 C214 1.38(2)
C213 H213 0.96
C214 C215 1.353(15)
C214 H214 0.96
C215 C216 1.388(12)
C215 H215 0.96
C216 H216 0.96
C221 C222 1.381(12)
C221 C226 1.383(12)
C222 C223 1.400(12)
C222 H222 0.96
C223 C224 1.380(14)
C223 H223 0.96
C224 C225 1.371(14)
C224 H224 0.96
C225 C226 1.410(13)
C225 H225 0.96
C226 H226 0.96
